data_4517365
loop_
_publ_author_name
'Ji, Wangqin'
'Wu, Hai-Hong'
'Zhang, Junliang'

_publ_section_title
;
 Axially Chiral Biaryl Monophosphine Oxides Enabled by
 Palladium/WJ-Phos-Catalyzed Asymmetric Suzuki--Miyaura Cross-coupling
;
_journal_issue 2
_journal_name_full 'ACS Catalysis'
_journal_page_first 1548
_journal_page_last 1554
_journal_paper_doi 10.1021/acscatal.9b04354
_journal_volume 10
_journal_year 2020
_chemical_absolute_configuration ad
_chemical_formula_moiety 'C37 H36 Fe N O P S'
_chemical_formula_sum 'C37 H36 Fe N O P S'
_chemical_formula_weight 629.55
_space_group_crystal_system monoclinic
_space_group_IT_number 4
_space_group_name_Hall 'P 2yb'
_space_group_name_H-M_alt 'P 1 21 1'
_atom_sites_solution_hydrogens mixed
_atom_sites_solution_primary dual
_audit_creation_date 2019-01-22
_audit_creation_method
;
Olex2 1.2
(compiled 2018.05.29 svn.r3508 for OlexSys, GUI svn.r5506)
;
_cell_angle_alpha 90
_cell_angle_beta 106.5860(10)
_cell_angle_gamma 90
_cell_formula_units_Z 2
_cell_length_a 10.99970(10)
_cell_length_b 10.51620(10)
_cell_length_c 14.12450(10)
_cell_measurement_reflns_used 27141
_cell_measurement_temperature 100.02(10)
_cell_measurement_theta_max 74.2910
_cell_measurement_theta_min 4.1660
_cell_volume 1565.87(2)
_computing_cell_refinement 'CrysAlisPro 1.171.39.32a (Rigaku OD, 2017)'
_computing_data_collection 'CrysAlisPro 1.171.39.32a (Rigaku OD, 2017)'
_computing_data_reduction 'CrysAlisPro 1.171.39.32a (Rigaku OD, 2017)'
_computing_molecular_graphics 'Olex2 (Dolomanov et al., 2009)'
_computing_publication_material 'Olex2 (Dolomanov et al., 2009)'
_computing_structure_refinement 'ShelXL (Sheldrick, 2015)'
_computing_structure_solution 'ShelXT (Sheldrick, 2015)'
_diffrn_ambient_environment N~2~
_diffrn_ambient_temperature 100.02(10)
_diffrn_detector 'CCD plate'
_diffrn_measured_fraction_theta_full 0.997
_diffrn_measured_fraction_theta_max 0.992
_diffrn_measurement_details
;
List of Runs (angles in degrees, time in seconds):

  # Type    Start    End  Width  t~exp~   \w     \q     \k     \f   Frames
--------------------------------------------------------------------------
  1  \w     54.00  84.00   1.00    1.00    --    0.00  57.00  30.00   30
  2  \w    -87.00 -36.00   1.00    1.00    --    0.00 -57.00  30.00   51
  3  \w    -88.00 -63.00   1.00    1.00    --    0.00 -38.00-150.00   25
  4  \w    -18.00  33.00   1.00    1.00    --    0.00  38.00 120.00   51
  5  \w    -24.00  22.00   1.00    1.00    --    0.00 -57.00  30.00   46
  6  \w    -27.00  22.00   1.00    1.00    --    0.00  77.00-150.00   49
  7  \w    -19.00  85.00   1.00    1.00    --    0.00  38.00 -90.00  104
  8  \w    -36.00 -10.00   1.00    1.00    --    0.00 -38.00-150.00   26
  9  \w    -20.00  13.00   1.00    1.00    --    0.00  57.00   0.00   33
 10  \w     53.00  89.00   1.00    1.00    --    0.00  38.00  90.00   36
 11  \w    -24.00  66.00   1.00    1.00    --    0.00  19.00-150.00   90
 12  \w     49.00  87.00   1.00    1.00    --    0.00  38.00 120.00   38
 13  \w     36.00  62.00   1.00    1.00    --    0.00  77.00-150.00   26
 14  \w     28.00  70.00   1.00    1.00    --    0.00  57.00   0.00   42
 15  \w    -20.00  34.00   1.00    1.00    --    0.00  57.00  30.00   54
 16  \w    -18.00   8.00   1.00    1.00    --    0.00  38.00  90.00   26
 17  \w     42.00  70.00   1.00    1.00    --   95.80 -82.00 -30.00   28
 18  \w     69.00 177.00   1.00    1.00    --   95.80  65.00  -3.29  108
 19  \w    136.00 163.00   1.00    1.00    --   95.80  74.00  53.32   27
 20  \w    135.00 183.00   1.00    1.00    --   95.80  79.00 163.51   48
 21  \w     75.00 184.00   1.00    1.00    --   95.80  61.00 150.00  109
 22  \w     64.00  90.00   1.00    1.00    --   95.80  79.00 163.51   26
 23  \w     66.00  91.00   1.00    1.00    --   95.80  74.00  53.32   25
 24  \w     63.00  92.00   1.00    1.00    --   95.80  82.00  60.00   29
 25  \w    150.00 176.00   1.00    1.00    --   95.80  82.00  60.00   26
 26  \w     25.00 128.00   1.00    1.00    --   95.80 -82.00 150.00  103
 27  \w     65.00  90.00   1.00    1.00    --   95.80  77.00   0.00   25
 28  \w     65.00  90.00   1.00    1.00    --   95.80  77.00 150.00   25
 29  \w     63.00  88.00   1.00    1.00    --   95.80  82.00 -90.00   25
 30  \w     65.00  90.00   1.00    1.00    --   95.80  77.00  30.00   25
 31  \w    128.00 177.00   1.00    1.00    --   95.80  66.00 -18.11   49
 32  \w     65.00  91.00   1.00    1.00    --   95.80  77.00 -60.00   26
 33  \w     65.00 114.00   1.00    1.00    --   95.80  77.00-120.00   49
 34  \w     66.00 140.00   1.00    1.00    --   95.80  74.00 116.86   74
 35  \w     65.00  91.00   1.00    1.00    --   95.80  77.00  90.00   26
 36  \w     71.00 183.00   1.00    1.00    --   95.80  61.00-120.00  112
 37  \w     67.00 110.00   1.00    1.00    --   95.80  72.00 -96.61   43
 38  \w    137.00 167.00   1.00    1.00    --   95.80  73.00  24.41   30
 39  \w     63.00 101.00   1.00    1.00    --   95.80  82.00-180.00   38
 40  \w     71.00 143.00   1.00    1.00    --   95.80  61.00  30.00   72
 41  \w     63.00  89.00   1.00    1.00    --   95.80  82.00 120.00   26
 42  \w     70.00  96.00   1.00    1.00    --   95.80  63.00 -48.41   26
 43  \w     65.00  90.00   1.00    1.00    --   95.80  77.00-150.00   25
 44  \w     69.00 126.00   1.00    1.00    --   95.80 -82.00   0.00   57
 45  \w     71.00  96.00   1.00    1.00    --   95.80  61.00-180.00   25
 46  \w     71.00 161.00   1.00    1.00    --   95.80  61.00  60.00   90
 47  \w     63.00  89.00   1.00    1.00    --   95.80  82.00  90.00   26
 48  \w     65.00  90.00   1.00    1.00    --   95.80  77.00 173.46   25
 49  \w     65.00  90.00   1.00    1.00    --   95.80  77.00  60.00   25
 50  \w     64.00  90.00   1.00    1.00    --   95.80  82.00-120.00   26
 51  \w     75.00 183.00   1.00    1.00    --   95.80  45.00-180.00  108
 52  \w     76.00 101.00   1.00    1.00    --   95.80  45.00-120.00   25
 53  \w     75.00 184.00   1.00    1.00    --   95.80  45.00 120.00  109
 54  \w     72.00  98.00   1.00    1.00    --   95.80  61.00 -30.00   26
 55  \w     65.00  90.00   1.00    1.00    --   95.80  77.00 -90.00   25
 56  \w     76.00 111.00   1.00    1.00    --   95.80  45.00 -30.00   35
 57  \w    104.00 185.00   1.00    1.00    --   95.80  82.00 -60.00   81
 58  \w     63.00  89.00   1.00    1.00    --   95.80  82.00 -60.00   26
 59  \w     28.00 126.00   1.00    1.00    --   95.80 -77.00 -60.00   98
 60  \w      8.00 122.00   1.00    1.00    --   95.80 -77.00  90.00  114
 61  \w    117.00 183.00   1.00    1.00    --   95.80  77.00  30.00   66
 62  \w     82.00 107.00   1.00    1.00    --   95.80 -82.00 -30.00   25
 63  \w     67.00  93.00   1.00    1.00    --   95.80  72.00  -6.43   26
 64  \w     68.00  94.00   1.00    1.00    --   95.80  73.00  24.41   26
 65  \w     69.00  95.00   1.00    1.00    --   95.80  66.00 -18.11   26
 66  \w     55.00 126.00   1.00    1.00    --   95.80 -82.00-120.00   71
 67  \w     72.00 174.00   1.00    1.00    --   95.80  57.00 -70.86  102
;
_diffrn_measurement_device 'four-circle diffractometer'
_diffrn_measurement_device_type 'XtaLAB AFC12 (RINC): Kappa dual home/near'
_diffrn_measurement_method '\w scans'
_diffrn_orient_matrix_type 'CrysAlisPro convention (1999,Acta A55,543-557)'
_diffrn_orient_matrix_UB_11 0.0897065000
_diffrn_orient_matrix_UB_12 -0.0506386000
_diffrn_orient_matrix_UB_13 0.0973197000
_diffrn_orient_matrix_UB_21 -0.1052660000
_diffrn_orient_matrix_UB_22 0.0177754000
_diffrn_orient_matrix_UB_23 0.0510291000
_diffrn_orient_matrix_UB_31 -0.0470970000
_diffrn_orient_matrix_UB_32 -0.1363863000
_diffrn_orient_matrix_UB_33 -0.0295128000
_diffrn_radiation_monochromator graphite
_diffrn_radiation_probe x-ray
_diffrn_radiation_type CuK\a
_diffrn_radiation_wavelength 1.54184
_diffrn_reflns_av_R_equivalents 0.0902
_diffrn_reflns_av_unetI/netI 0.0436
_diffrn_reflns_Laue_measured_fraction_full 0.997
_diffrn_reflns_Laue_measured_fraction_max 0.992
_diffrn_reflns_limit_h_max 13
_diffrn_reflns_limit_h_min -13
_diffrn_reflns_limit_k_max 12
_diffrn_reflns_limit_k_min -12
_diffrn_reflns_limit_l_max 17
_diffrn_reflns_limit_l_min -17
_diffrn_reflns_number 37559
_diffrn_reflns_point_group_measured_fraction_full 0.979
_diffrn_reflns_point_group_measured_fraction_max 0.968
_diffrn_reflns_theta_full 67.684
_diffrn_reflns_theta_max 74.425
_diffrn_reflns_theta_min 4.194
_diffrn_source 'fine-focus sealed X-ray tube'
_diffrn_source_type 'Enhance (Cu) X-ray Source'
_exptl_absorpt_coefficient_mu 5.195
_exptl_absorpt_correction_T_max 1.00000
_exptl_absorpt_correction_T_min 0.11907
_exptl_absorpt_correction_type multi-scan
_exptl_absorpt_process_details
;
CrysAlisPro 1.171.39.32a (Rigaku Oxford Diffraction, 2017)
Empirical absorption correction using spherical harmonics,
 implemented in SCALE3 ABSPACK scaling algorithm.
;
_exptl_crystal_colour 'clear light colourless'
_exptl_crystal_colour_lustre clear
_exptl_crystal_colour_modifier light
_exptl_crystal_colour_primary colourless
_exptl_crystal_density_diffrn 1.335
_exptl_crystal_description block
_exptl_crystal_F_000 660
_exptl_crystal_size_max 0.48
_exptl_crystal_size_mid 0.32
_exptl_crystal_size_min 0.26
_refine_diff_density_max 0.760
_refine_diff_density_min -0.782
_refine_diff_density_rms 0.098
_refine_ls_abs_structure_details
;
 Flack x determined using 2585 quotients [(I+)-(I-)]/[(I+)+(I-)]
 (Parsons, Flack and Wagner, Acta Cryst. B69 (2013) 249-259).
;
_refine_ls_abs_structure_Flack -0.007(4)
_refine_ls_extinction_coef 0.0103(9)
_refine_ls_extinction_expression Fc^*^=kFc[1+0.001xFc^2^\l^3^/sin(2\q)]^-1/4^
_refine_ls_extinction_method 'SHELXL-2016/6 (Sheldrick 2016)'
_refine_ls_goodness_of_fit_ref 1.058
_refine_ls_hydrogen_treatment mixed
_refine_ls_matrix_type full
_refine_ls_number_parameters 387
_refine_ls_number_reflns 6175
_refine_ls_number_restraints 86
_refine_ls_restrained_S_all 1.079
_refine_ls_R_factor_all 0.0452
_refine_ls_R_factor_gt 0.0441
_refine_ls_shift/su_max 0.008
_refine_ls_shift/su_mean 0.000
_refine_ls_structure_factor_coef Fsqd
_refine_ls_weighting_details 'w=1/[\s^2^(Fo^2^)+(0.0866P)^2^+0.4513P] where P=(Fo^2^+2Fc^2^)/3'
_refine_ls_weighting_scheme calc
_refine_ls_wR_factor_gt 0.1150
_refine_ls_wR_factor_ref 0.1157
_reflns_Friedel_coverage 0.847
_reflns_Friedel_fraction_full 0.960
_reflns_Friedel_fraction_max 0.942
_reflns_number_gt 6004
_reflns_number_total 6175
_reflns_threshold_expression 'I > 2\s(I)'
_cod_data_source_file cs9b04354_si_003.cif
_cod_data_source_block exp_650
_cod_depositor_comments 'Adding full bibliography for 4517365--4517367.cif.'
_cod_database_code 4517365
_shelx_shelxl_version_number 2016/6
_shelx_space_group_comment
;
The symmetry employed for this shelxl refinement is uniquely defined
by the following loop, which should always be used as a source of
symmetry information in preference to the above space-group names.
They are only intended as comments.
;
_shelx_estimated_absorpt_t_max 0.345
_shelx_estimated_absorpt_t_min 0.189
_reflns_odcompleteness_completeness 99.97
_reflns_odcompleteness_iscentric 1
_reflns_odcompleteness_theta 66.97
_olex2_refinement_description
;
1. Fixed Uiso
 At 1.2 times of:
  All C(H) groups
 At 1.5 times of:
  All C(H,H,H) groups
2. Rigid bond restraints
 C10, C11
 with sigma for 1-2 distances of 0.001 and sigma for 1-3 distances of 0.001
3. Uiso/Uaniso restraints and constraints
C11 \\sim C10: within 2A with sigma of 0.001 and sigma for terminal atoms of
0.002
Uanis(C7) \\sim Ueq: with sigma of 0.002 and sigma for terminal atoms of 0.004
Uanis(C19) \\sim Ueq: with sigma of 0.002 and sigma for terminal atoms of 0.004
Uanis(C26) \\sim Ueq: with sigma of 0.002 and sigma for terminal atoms of 0.004
Uanis(C10) \\sim Ueq: with sigma of 0.002 and sigma for terminal atoms of 0.004
Uanis(C25) \\sim Ueq: with sigma of 0.002 and sigma for terminal atoms of 0.004
Uanis(C11) \\sim Ueq: with sigma of 0.002 and sigma for terminal atoms of 0.004
Uanis(C4) \\sim Ueq: with sigma of 0.002 and sigma for terminal atoms of 0.004
Uanis(C22) \\sim Ueq: with sigma of 0.002 and sigma for terminal atoms of 0.004
Uanis(N1) \\sim Ueq: with sigma of 0.002 and sigma for terminal atoms of 0.004
Uanis(C13) \\sim Ueq: with sigma of 0.002 and sigma for terminal atoms of 0.004
Uanis(C31) \\sim Ueq: with sigma of 0.002 and sigma for terminal atoms of 0.004
Uanis(C32) \\sim Ueq: with sigma of 0.002 and sigma for terminal atoms of 0.004
Uanis(C29) \\sim Ueq: with sigma of 0.002 and sigma for terminal atoms of 0.004
4.a Ternary CH refined with riding coordinates:
 C37(H37)
4.b Aromatic/amide H refined with riding coordinates:
 C2(H2), C3(H3), C4(H4), C5(H5), C6(H6), C8(H8), C9(H9), C10(H10), C11(H11),
 C12(H12), C14(H14), C15(H15), C16(H16), C17(H17), C19(H19), C20(H20), C21(H21),
  C23(H23), C24(H24), C25(H25), C26(H26), C27(H27), C28(H28), C29(H29), C30(H30)
4.c Idealised Me refined as rotating group:
 C34(H34A,H34B,H34C), C35(H35A,H35B,H35C), C36(H36A,H36B,H36C)
;
_olex2_submission_special_instructions 'No special instructions were received'
_oxdiff_exptl_absorpt_empirical_details
;
Empirical correction (ABSPACK) includes:
- Absorption correction using spherical harmonics
- Frame scaling
;
_oxdiff_exptl_absorpt_empirical_full_max 4.583
_oxdiff_exptl_absorpt_empirical_full_min 0.506

loop_
_space_group_symop_operation_xyz
'x, y, z'
'-x, y+1/2, -z'

loop_
_atom_site_label
_atom_site_type_symbol
_atom_site_fract_x
_atom_site_fract_y
_atom_site_fract_z
_atom_site_U_iso_or_equiv
_atom_site_adp_type
_atom_site_occupancy
_atom_site_site_symmetry_order
_atom_site_calc_flag
_atom_site_refinement_flags_posn
_atom_site_refinement_flags_adp
Fe1 Fe 0.19408(5) 0.29993(6) 0.77291(4) 0.00445(18) Uani 1 1 d . .
S1 S 0.57189(8) 0.70101(9) 0.80075(6) 0.0049(2) Uani 1 1 d . .
P1 P 0.18357(9) 0.53245(10) 0.59324(7) 0.0051(2) Uani 1 1 d . .
O1 O 0.4874(3) 0.7852(3) 0.7248(2) 0.0113(6) Uani 1 1 d . .
N1 N 0.5220(3) 0.5489(3) 0.7804(3) 0.0067(7) Uani 1 1 d . U
C1 C 0.0422(4) 0.4686(4) 0.5035(3) 0.0086(8) Uani 1 1 d . .
C2 C 0.0432(4) 0.3982(5) 0.4207(3) 0.0122(8) Uani 1 1 d . .
H2 H 0.119982 0.379461 0.408522 0.015 Uiso 1 1 calc R .
C3 C -0.0690(4) 0.3555(5) 0.3562(3) 0.0187(10) Uani 1 1 d . .
H3 H -0.066757 0.307746 0.301292 0.022 Uiso 1 1 calc R .
C4 C -0.1848(4) 0.3831(5) 0.3724(4) 0.0174(9) Uani 1 1 d . U
H4 H -0.259946 0.353892 0.328888 0.021 Uiso 1 1 calc R .
C5 C -0.1870(4) 0.4546(5) 0.4540(4) 0.0168(10) Uani 1 1 d . .
H5 H -0.264142 0.474012 0.465279 0.020 Uiso 1 1 calc R .
C6 C -0.0745(4) 0.4976(4) 0.5193(3) 0.0114(8) Uani 1 1 d . .
H6 H -0.076961 0.545924 0.573848 0.014 Uiso 1 1 calc R .
C7 C 0.2912(4) 0.5489(4) 0.5155(3) 0.0095(8) Uani 1 1 d . U
C8 C 0.3818(4) 0.4580(5) 0.5097(3) 0.0124(9) Uani 1 1 d . .
H8 H 0.390054 0.383557 0.546524 0.015 Uiso 1 1 calc R .
C9 C 0.4596(4) 0.4788(6) 0.4491(3) 0.0213(11) Uani 1 1 d . .
H9 H 0.518611 0.417384 0.444797 0.026 Uiso 1 1 calc R .
C10 C 0.4501(5) 0.5892(5) 0.3953(4) 0.0229(8) Uani 1 1 d . U
H10 H 0.503753 0.603261 0.356085 0.028 Uiso 1 1 calc R .
C11 C 0.3602(5) 0.6793(5) 0.3999(4) 0.0236(8) Uani 1 1 d . U
H11 H 0.352964 0.753593 0.363018 0.028 Uiso 1 1 calc R .
C12 C 0.2811(5) 0.6596(5) 0.4590(3) 0.0185(10) Uani 1 1 d . .
H12 H 0.220636 0.720526 0.461177 0.022 Uiso 1 1 calc R .
C13 C 0.3329(4) 0.6078(4) 0.9540(3) 0.0061(8) Uani 1 1 d . U
C14 C 0.2385(4) 0.6919(4) 0.8969(3) 0.0091(8) Uani 1 1 d . .
H14 H 0.231181 0.703021 0.830229 0.011 Uiso 1 1 calc R .
C15 C 0.1584(4) 0.7564(5) 0.9382(3) 0.0140(9) Uani 1 1 d . .
H15 H 0.099047 0.812298 0.899728 0.017 Uiso 1 1 calc R .
C16 C 0.1650(5) 0.7392(5) 1.0386(3) 0.0175(10) Uani 1 1 d . .
H16 H 0.107684 0.780493 1.065342 0.021 Uiso 1 1 calc R .
C17 C 0.2555(4) 0.6619(5) 1.0963(3) 0.0152(9) Uani 1 1 d . .
H17 H 0.260969 0.652497 1.162846 0.018 Uiso 1 1 calc R .
C18 C 0.3421(4) 0.5952(4) 1.0560(3) 0.0087(8) Uani 1 1 d . .
C19 C 0.4387(4) 0.5166(4) 1.1168(3) 0.0103(8) Uani 1 1 d . U
H19 H 0.443199 0.505623 1.183064 0.012 Uiso 1 1 calc R .
C20 C 0.5246(4) 0.4571(4) 1.0787(3) 0.0110(8) Uani 1 1 d . .
H20 H 0.590095 0.409740 1.119827 0.013 Uiso 1 1 calc R .
C21 C 0.5141(4) 0.4673(4) 0.9774(3) 0.0074(8) Uani 1 1 d . .
H21 H 0.573179 0.426240 0.952330 0.009 Uiso 1 1 calc R .
C22 C 0.4181(3) 0.5368(4) 0.9143(3) 0.0032(7) Uani 1 1 d . U
C23 C 0.1294(5) 0.1789(5) 0.8607(4) 0.0260(12) Uani 1 1 d . .
H23 H 0.163304 0.099352 0.882036 0.031 Uiso 1 1 calc R .
C24 C 0.0316(4) 0.2036(5) 0.7723(4) 0.0213(10) Uani 1 1 d . .
H24 H -0.009646 0.143572 0.725771 0.026 Uiso 1 1 calc R .
C25 C 0.0084(4) 0.3352(5) 0.7678(4) 0.0164(9) Uani 1 1 d . U
H25 H -0.051049 0.377809 0.717751 0.020 Uiso 1 1 calc R .
C26 C 0.0923(4) 0.3919(5) 0.8537(4) 0.0160(9) Uani 1 1 d . U
H26 H 0.096983 0.478081 0.869163 0.019 Uiso 1 1 calc R .
C27 C 0.1668(4) 0.2950(6) 0.9108(3) 0.0209(10) Uani 1 1 d . .
H27 H 0.229179 0.305565 0.970580 0.025 Uiso 1 1 calc R .
C28 C 0.3854(4) 0.2796(4) 0.7935(3) 0.0084(8) Uani 1 1 d . .
H28 H 0.446080 0.259162 0.852256 0.010 Uiso 1 1 calc R .
C29 C 0.3151(4) 0.1910(4) 0.7214(3) 0.0094(8) Uani 1 1 d . U
H29 H 0.322311 0.102951 0.725627 0.011 Uiso 1 1 calc R .
C30 C 0.2324(4) 0.2605(4) 0.6423(3) 0.0067(8) Uani 1 1 d . .
H30 H 0.176443 0.225669 0.586030 0.008 Uiso 1 1 calc R .
C31 C 0.2504(3) 0.3934(4) 0.6646(3) 0.0041(7) Uani 1 1 d . U
C32 C 0.3459(4) 0.4055(4) 0.7590(3) 0.0059(7) Uani 1 1 d . U
C33 C 0.7207(4) 0.6844(4) 0.7663(3) 0.0097(8) Uani 1 1 d . .
C34 C 0.8075(4) 0.5945(5) 0.8396(4) 0.0198(10) Uani 1 1 d . .
H34A H 0.808137 0.617441 0.905561 0.030 Uiso 1 1 calc GR .
H34B H 0.892012 0.600443 0.833434 0.030 Uiso 1 1 calc GR .
H34C H 0.777244 0.508885 0.826205 0.030 Uiso 1 1 calc GR .
C35 C 0.7761(4) 0.8196(4) 0.7784(3) 0.0133(9) Uani 1 1 d . .
H35A H 0.718962 0.875889 0.733359 0.020 Uiso 1 1 calc GR .
H35B H 0.856530 0.819286 0.764424 0.020 Uiso 1 1 calc GR .
H35C H 0.787339 0.848072 0.844919 0.020 Uiso 1 1 calc GR .
C36 C 0.6935(4) 0.6407(5) 0.6596(3) 0.0182(10) Uani 1 1 d . .
H36A H 0.670450 0.552380 0.654919 0.027 Uiso 1 1 calc GR .
H36B H 0.767825 0.652325 0.637841 0.027 Uiso 1 1 calc GR .
H36C H 0.624891 0.689855 0.618602 0.027 Uiso 1 1 calc GR .
C37 C 0.3994(3) 0.5301(4) 0.8042(3) 0.0052(7) Uani 1 1 d . .
H37 H 0.340990 0.598141 0.772416 0.006 Uiso 1 1 calc R .
H1 H 0.513(6) 0.531(6) 0.718(5) 0.029(17) Uiso 1 1 d . .

loop_
_atom_site_aniso_label
_atom_site_aniso_U_11
_atom_site_aniso_U_22
_atom_site_aniso_U_33
_atom_site_aniso_U_23
_atom_site_aniso_U_13
_atom_site_aniso_U_12
Fe1 0.0037(3) 0.0075(3) 0.0030(3) -0.0001(2) 0.0023(2) -0.0009(2)
S1 0.0028(4) 0.0087(5) 0.0037(4) -0.0018(3) 0.0015(3) -0.0013(3)
P1 0.0053(4) 0.0084(5) 0.0016(4) -0.0006(3) 0.0010(3) 0.0004(4)
O1 0.0059(12) 0.0168(17) 0.0100(13) 0.0007(12) 0.0007(10) 0.0010(11)
N1 0.0061(14) 0.0088(15) 0.0073(14) -0.0025(12) 0.0054(11) -0.0020(11)
C1 0.0052(17) 0.013(2) 0.0064(18) 0.0039(15) 0.0005(14) 0.0018(15)
C2 0.0074(18) 0.021(2) 0.0087(19) -0.0021(16) 0.0022(16) -0.0039(16)
C3 0.014(2) 0.025(3) 0.012(2) -0.0029(19) -0.0041(17) -0.0073(19)
C4 0.0102(17) 0.0178(19) 0.0194(19) 0.0047(15) -0.0036(15) -0.0045(15)
C5 0.0043(18) 0.019(2) 0.025(2) 0.0109(19) 0.0000(17) 0.0021(16)
C6 0.0080(19) 0.012(2) 0.015(2) 0.0036(16) 0.0038(16) 0.0032(15)
C7 0.0105(16) 0.0128(18) 0.0041(15) -0.0029(13) 0.0003(13) -0.0053(14)
C8 0.0057(18) 0.023(2) 0.0088(19) -0.0042(17) 0.0025(15) -0.0023(16)
C9 0.010(2) 0.045(3) 0.012(2) -0.014(2) 0.0077(17) -0.010(2)
C10 0.0266(15) 0.0300(17) 0.0157(14) -0.0028(13) 0.0118(13) -0.0135(13)
C11 0.0287(15) 0.0282(17) 0.0164(14) -0.0006(13) 0.0106(13) -0.0129(13)
C12 0.028(2) 0.019(2) 0.012(2) -0.0013(18) 0.0089(19) -0.0070(19)
C13 0.0048(15) 0.0084(17) 0.0054(15) -0.0008(13) 0.0020(12) -0.0018(13)
C14 0.0061(17) 0.015(2) 0.0052(17) -0.0023(15) -0.0006(14) 0.0016(16)
C15 0.010(2) 0.020(2) 0.013(2) -0.0041(17) 0.0044(17) 0.0057(16)
C16 0.018(2) 0.025(3) 0.015(2) -0.0081(18) 0.0125(18) 0.0008(18)
C17 0.017(2) 0.024(3) 0.009(2) -0.0064(17) 0.0103(17) -0.0052(18)
C18 0.0085(18) 0.012(2) 0.0053(18) -0.0046(15) 0.0020(15) -0.0052(16)
C19 0.0137(16) 0.0136(18) 0.0031(15) 0.0004(13) 0.0016(13) -0.0041(14)
C20 0.0097(18) 0.012(2) 0.0069(19) 0.0015(15) -0.0040(15) -0.0028(16)
C21 0.0036(17) 0.011(2) 0.0054(18) -0.0005(15) -0.0017(14) -0.0011(15)
C22 0.0024(14) 0.0062(15) 0.0008(14) -0.0015(12) -0.0001(12) -0.0004(13)
C23 0.030(3) 0.026(3) 0.031(3) 0.014(2) 0.023(2) 0.005(2)
C24 0.019(2) 0.025(3) 0.026(2) -0.009(2) 0.017(2) -0.015(2)
C25 0.0086(16) 0.024(2) 0.0186(18) 0.0022(15) 0.0075(14) 0.0006(14)
C26 0.0145(17) 0.0187(19) 0.0196(18) -0.0052(15) 0.0124(15) -0.0026(15)
C27 0.016(2) 0.041(3) 0.0077(19) 0.001(2) 0.0080(16) -0.002(2)
C28 0.0042(16) 0.012(2) 0.0076(17) -0.0007(15) -0.0001(14) 0.0014(15)
C29 0.0091(16) 0.0093(17) 0.0104(16) -0.0014(13) 0.0037(14) 0.0010(13)
C30 0.0062(17) 0.007(2) 0.0070(18) -0.0059(14) 0.0024(14) -0.0016(14)
C31 0.0038(14) 0.0058(16) 0.0031(15) -0.0007(12) 0.0016(12) 0.0005(12)
C32 0.0054(15) 0.0096(17) 0.0039(15) -0.0012(13) 0.0034(13) -0.0003(13)
C33 0.0051(16) 0.018(2) 0.0073(18) -0.0026(16) 0.0042(14) -0.0007(16)
C34 0.0067(19) 0.024(3) 0.027(3) 0.002(2) 0.0017(18) 0.0058(17)
C35 0.0062(18) 0.019(3) 0.016(2) -0.0015(17) 0.0043(15) -0.0027(17)
C36 0.017(2) 0.026(3) 0.017(2) -0.0100(19) 0.0138(18) -0.0065(19)
C37 0.0029(16) 0.0100(19) 0.0032(17) 0.0005(15) 0.0015(13) -0.0001(15)

loop_
_atom_type_symbol
_atom_type_description
_atom_type_scat_dispersion_real
_atom_type_scat_dispersion_imag
_atom_type_scat_source
C C 0.0181 0.0091 'International Tables Vol C Tables 4.2.6.8 and 6.1.1.4'
H H 0.0000 0.0000 'International Tables Vol C Tables 4.2.6.8 and 6.1.1.4'
Fe Fe -1.1336 3.1974 'International Tables Vol C Tables 4.2.6.8 and 6.1.1.4'
N N 0.0311 0.0180 'International Tables Vol C Tables 4.2.6.8 and 6.1.1.4'
O O 0.0492 0.0322 'International Tables Vol C Tables 4.2.6.8 and 6.1.1.4'
P P 0.2955 0.4335 'International Tables Vol C Tables 4.2.6.8 and 6.1.1.4'
S S 0.3331 0.5567 'International Tables Vol C Tables 4.2.6.8 and 6.1.1.4'

loop_
_geom_angle_atom_site_label_1
_geom_angle_atom_site_label_2
_geom_angle_atom_site_label_3
_geom_angle
C23 Fe1 C24 40.6(2)
C23 Fe1 C25 67.6(2)
C23 Fe1 C26 67.5(2)
C23 Fe1 C27 40.4(2)
C23 Fe1 C28 111.7(2)
C23 Fe1 C29 104.0(2)
C23 Fe1 C30 128.1(2)
C23 Fe1 C31 168.8(2)
C23 Fe1 C32 145.7(2)
C24 Fe1 C25 40.0(2)
C24 Fe1 C26 67.86(19)
C24 Fe1 C27 68.2(2)
C24 Fe1 C31 132.79(18)
C24 Fe1 C32 173.66(19)
C25 Fe1 C31 113.24(17)
C25 Fe1 C32 136.32(18)
C26 Fe1 C25 40.66(19)
C26 Fe1 C27 40.1(2)
C26 Fe1 C31 121.02(18)
C26 Fe1 C32 112.59(18)
C27 Fe1 C25 68.01(19)
C27 Fe1 C31 150.9(2)
C27 Fe1 C32 116.46(18)
C28 Fe1 C24 143.7(2)
C28 Fe1 C25 172.70(18)
C28 Fe1 C26 132.06(18)
C28 Fe1 C27 106.54(17)
C28 Fe1 C31 68.92(15)
C28 Fe1 C32 40.81(16)
C29 Fe1 C24 112.2(2)
C29 Fe1 C25 146.19(18)
C29 Fe1 C26 167.55(18)
C29 Fe1 C27 127.61(19)
C29 Fe1 C28 40.97(16)
C29 Fe1 C30 40.78(16)
C29 Fe1 C31 68.76(16)
C29 Fe1 C32 68.87(16)
C30 Fe1 C24 107.37(18)
C30 Fe1 C25 117.54(18)
C30 Fe1 C26 151.67(18)
C30 Fe1 C27 166.4(2)
C30 Fe1 C28 68.90(16)
C30 Fe1 C31 40.90(16)
C30 Fe1 C32 69.07(16)
C31 Fe1 C32 41.18(15)
O1 S1 N1 109.52(18)
O1 S1 C33 106.50(18)
N1 S1 C33 97.77(19)
C1 P1 C7 100.68(17)
C31 P1 C1 102.68(19)
C31 P1 C7 100.38(19)
S1 N1 H1 108(4)
C37 N1 S1 110.9(3)
C37 N1 H1 110(4)
C2 C1 P1 124.7(3)
C2 C1 C6 118.7(4)
C6 C1 P1 116.5(3)
C1 C2 H2 119.7
C3 C2 C1 120.6(4)
C3 C2 H2 119.7
C2 C3 H3 119.6
C2 C3 C4 120.8(5)
C4 C3 H3 119.6
C3 C4 H4 120.4
C5 C4 C3 119.1(4)
C5 C4 H4 120.4
C4 C5 H5 119.8
C4 C5 C6 120.4(4)
C6 C5 H5 119.8
C1 C6 H6 119.8
C5 C6 C1 120.4(4)
C5 C6 H6 119.8
C8 C7 P1 124.2(3)
C12 C7 P1 117.4(3)
C12 C7 C8 118.5(4)
C7 C8 H8 119.9
C9 C8 C7 120.2(5)
C9 C8 H8 119.9
C8 C9 H9 119.7
C10 C9 C8 120.7(5)
C10 C9 H9 119.7
C9 C10 H10 120.2
C9 C10 C11 119.7(4)
C11 C10 H10 120.2
C10 C11 H11 119.8
C12 C11 C10 120.5(5)
C12 C11 H11 119.8
C7 C12 H12 119.7
C11 C12 C7 120.5(5)
C11 C12 H12 119.7
C14 C13 C22 123.7(4)
C18 C13 C14 117.4(4)
C18 C13 C22 118.9(4)
C13 C14 H14 119.3
C15 C14 C13 121.4(4)
C15 C14 H14 119.3
C14 C15 H15 119.7
C14 C15 C16 120.7(4)
C16 C15 H15 119.7
C15 C16 H16 120.1
C17 C16 C15 119.8(4)
C17 C16 H16 120.1
C16 C17 H17 119.6
C16 C17 C18 120.8(4)
C18 C17 H17 119.6
C13 C18 C17 119.8(4)
C13 C18 C19 119.3(4)
C19 C18 C17 120.9(4)
C18 C19 H19 119.7
C20 C19 C18 120.6(4)
C20 C19 H19 119.7
C19 C20 H20 120.0
C19 C20 C21 120.1(4)
C21 C20 H20 120.0
C20 C21 H21 119.2
C22 C21 C20 121.5(4)
C22 C21 H21 119.2
C13 C22 C37 121.0(3)
C21 C22 C13 119.2(3)
C21 C22 C37 119.7(3)
Fe1 C23 H23 125.5
C24 C23 Fe1 70.1(3)
C24 C23 H23 125.6
C27 C23 Fe1 70.3(3)
C27 C23 H23 125.6
C27 C23 C24 108.8(5)
Fe1 C24 H24 125.9
C23 C24 Fe1 69.3(3)
C23 C24 H24 126.2
C25 C24 Fe1 70.1(3)
C25 C24 C23 107.5(5)
C25 C24 H24 126.2
Fe1 C25 H25 126.1
C24 C25 Fe1 69.8(3)
C24 C25 H25 126.0
C24 C25 C26 108.0(4)
C26 C25 Fe1 69.6(2)
C26 C25 H25 126.0
Fe1 C26 H26 126.0
C25 C26 Fe1 69.8(3)
C25 C26 H26 125.9
C27 C26 Fe1 70.0(3)
C27 C26 C25 108.3(4)
C27 C26 H26 125.9
Fe1 C27 H27 126.0
C23 C27 Fe1 69.3(3)
C23 C27 H27 126.3
C26 C27 Fe1 69.9(3)
C26 C27 C23 107.4(4)
C26 C27 H27 126.3
Fe1 C28 H28 126.6
C29 C28 Fe1 69.1(2)
C29 C28 H28 126.0
C29 C28 C32 108.0(3)
C32 C28 Fe1 69.9(2)
C32 C28 H28 126.0
Fe1 C29 H29 126.0
C28 C29 Fe1 69.9(2)
C28 C29 H29 125.7
C30 C29 Fe1 69.9(2)
C30 C29 C28 108.5(4)
C30 C29 H29 125.7
Fe1 C30 H30 126.4
C29 C30 Fe1 69.3(2)
C29 C30 H30 126.0
C29 C30 C31 108.1(4)
C31 C30 Fe1 69.9(2)
C31 C30 H30 126.0
P1 C31 Fe1 129.8(2)
C30 C31 Fe1 69.2(2)
C30 C31 P1 131.1(3)
C30 C31 C32 107.8(3)
C32 C31 Fe1 69.5(2)
C32 C31 P1 121.0(3)
C28 C32 Fe1 69.3(2)
C28 C32 C31 107.6(3)
C28 C32 C37 128.1(4)
C31 C32 Fe1 69.3(2)
C31 C32 C37 124.1(4)
C37 C32 Fe1 131.2(3)
C34 C33 S1 108.1(3)
C34 C33 C35 110.3(4)
C34 C33 C36 113.3(4)
C35 C33 S1 103.7(3)
C36 C33 S1 110.5(3)
C36 C33 C35 110.4(4)
C33 C34 H34A 109.5
C33 C34 H34B 109.5
C33 C34 H34C 109.5
H34A C34 H34B 109.5
H34A C34 H34C 109.5
H34B C34 H34C 109.5
C33 C35 H35A 109.5
C33 C35 H35B 109.5
C33 C35 H35C 109.5
H35A C35 H35B 109.5
H35A C35 H35C 109.5
H35B C35 H35C 109.5
C33 C36 H36A 109.5
C33 C36 H36B 109.5
C33 C36 H36C 109.5
H36A C36 H36B 109.5
H36A C36 H36C 109.5
H36B C36 H36C 109.5
N1 C37 C22 111.0(3)
N1 C37 C32 106.8(3)
N1 C37 H37 108.5
C22 C37 H37 108.5
C32 C37 C22 113.5(3)
C32 C37 H37 108.5

loop_
_geom_bond_atom_site_label_1
_geom_bond_atom_site_label_2
_geom_bond_distance
Fe1 C23 2.041(5)
Fe1 C24 2.052(4)
Fe1 C25 2.056(4)
Fe1 C26 2.054(4)
Fe1 C27 2.054(4)
Fe1 C28 2.052(4)
Fe1 C29 2.041(4)
Fe1 C30 2.049(4)
Fe1 C31 2.057(4)
Fe1 C32 2.061(4)
S1 O1 1.493(3)
S1 N1 1.689(4)
S1 C33 1.844(4)
P1 C1 1.831(4)
P1 C7 1.838(4)
P1 C31 1.808(4)
N1 C37 1.493(5)
N1 H1 0.88(7)
C1 C2 1.387(6)
C1 C6 1.398(6)
C2 H2 0.9300
C2 C3 1.383(6)
C3 H3 0.9300
C3 C4 1.388(7)
C4 H4 0.9300
C4 C5 1.382(7)
C5 H5 0.9300
C5 C6 1.391(6)
C6 H6 0.9300
C7 C8 1.401(6)
C7 C12 1.398(6)
C8 H8 0.9300
C8 C9 1.389(6)
C9 H9 0.9300
C9 C10 1.375(8)
C10 H10 0.9300
C10 C11 1.384(8)
C11 H11 0.9300
C11 C12 1.382(6)
C12 H12 0.9300
C13 C14 1.426(6)
C13 C18 1.421(5)
C13 C22 1.432(5)
C14 H14 0.9300
C14 C15 1.367(6)
C15 H15 0.9300
C15 C16 1.411(6)
C16 H16 0.9300
C16 C17 1.361(7)
C17 H17 0.9300
C17 C18 1.426(6)
C18 C19 1.425(6)
C19 H19 0.9300
C19 C20 1.365(6)
C20 H20 0.9300
C20 C21 1.407(6)
C21 H21 0.9300
C21 C22 1.381(5)
C22 C37 1.511(5)
C23 H23 0.9300
C23 C24 1.421(8)
C23 C27 1.413(8)
C24 H24 0.9300
C24 C25 1.405(8)
C25 H25 0.9300
C25 C26 1.428(7)
C26 H26 0.9300
C26 C27 1.409(7)
C27 H27 0.9300
C28 H28 0.9300
C28 C29 1.433(6)
C28 C32 1.434(6)
C29 H29 0.9300
C29 C30 1.425(6)
C30 H30 0.9300
C30 C31 1.435(6)
C31 C32 1.448(5)
C32 C37 1.502(6)
C33 C34 1.521(6)
C33 C35 1.537(6)
C33 C36 1.522(6)
C34 H34A 0.9600
C34 H34B 0.9600
C34 H34C 0.9600
C35 H35A 0.9600
C35 H35B 0.9600
C35 H35C 0.9600
C36 H36A 0.9600
C36 H36B 0.9600
C36 H36C 0.9600
C37 H37 0.9800

loop_
_smtbx_masks_void_nr
_smtbx_masks_void_average_x
_smtbx_masks_void_average_y
_smtbx_masks_void_average_z
_smtbx_masks_void_volume
_smtbx_masks_void_count_electrons
1 -0.017 -0.018 -0.044 15.2 0.8
2 0.017 0.482 0.044 15.2 0.8
